data_9009622
loop_
_publ_author_name
'Pertlik, F.'
'Zemann, J.'

_publ_section_title
;
 The crystal structure of scotlandite, PbSO3
;
_journal_name_full 'Tschermaks Mineralogische und Petrographische Mitteilungen'
_journal_page_first 289
_journal_page_last 295
_journal_volume 34
_journal_year 1985
_chemical_compound_source 'Susanna mine, Leadhills, Lanarkshire, Scotland'
_chemical_formula_sum 'O3 Pb S'
_chemical_name_mineral Scotlandite
_space_group_IT_number 11
_symmetry_space_group_name_Hall '-P 2yb'
_symmetry_space_group_name_H-M 'P 1 21/m 1'
_cell_angle_alpha 90
_cell_angle_beta 106.24
_cell_angle_gamma 90
_cell_length_a 4.505
_cell_length_b 5.333
_cell_length_c 6.405
_cell_formula_units_Z 2
_cell_volume 147.741
_database_code_amcsd 0015703
_exptl_crystal_density_diffrn 6.457
_cod_original_formula_sum 'Pb S O3'
_cod_database_code 9009622

loop_
_space_group_symop_operation_xyz
x,y,z
x,1/2-y,z
-x,1/2+y,-z
-x,-y,-z

loop_
_atom_site_aniso_label
_atom_site_aniso_U_11
_atom_site_aniso_U_22
_atom_site_aniso_U_33
_atom_site_aniso_U_12
_atom_site_aniso_U_13
_atom_site_aniso_U_23
Pb 0.01070 0.01780 0.01990 0.00000 0.00400 0.00000
S 0.01000 0.01400 0.01600 0.00000 0.00200 0.00000
O1 0.00600 0.01600 0.03100 0.00000 0.00300 0.00000
O2 0.01600 0.02200 0.01300 0.00100 0.00400 -0.00200

loop_
_atom_site_label
_atom_site_fract_x
_atom_site_fract_y
_atom_site_fract_z
Pb 0.64580 0.25000 0.28060
S 0.08570 0.75000 0.17560
O1 0.74080 0.75000 0.14090
O2 0.19960 0.52700 0.32690

loop_
_cod_related_entry_id
_cod_related_entry_database
_cod_related_entry_code
1 AMCSD 0015703
